data_7717100
loop_
_publ_author_name
'Ward, Daniel J.'
'Marseglia, Margot'
'Saccomando, Daniel J.'
'Walker, Gary'
'Mansell, Stephen M.'

_publ_section_title
;
 Manganese 2-phosphinophosphinine precatalysts for methanol/ethanol
 upgrading to isobutanol.
;
_journal_issue 40
_journal_name_full 'Dalton transactions (Cambridge, England : 2003)'
_journal_page_first 16598
_journal_page_last 16609
_journal_paper_doi 10.1039/d4dt02142h
_journal_volume 53
_journal_year 2024
_chemical_formula_moiety 'C24 H26 Br Mn O4 P2 Si'
_chemical_formula_sum 'C24 H26 Br Mn O4 P2 Si'
_chemical_formula_weight 603.33
_space_group_crystal_system triclinic
_space_group_IT_number 2
_space_group_name_Hall '-P 1'
_space_group_name_H-M_alt 'P -1'
_atom_sites_solution_hydrogens mixed
_atom_sites_solution_primary iterative
_audit_creation_date 2022-06-14
_audit_creation_method
;
Olex2 1.2
(compiled 2018.05.29 svn.r3508 for OlexSys, GUI svn.r5506)
;
_audit_update_record
;
2024-08-20 deposited with the CCDC.	2024-09-25 downloaded from the CCDC.
;
_cell_angle_alpha 73.526(6)
_cell_angle_beta 73.880(6)
_cell_angle_gamma 87.503(7)
_cell_formula_units_Z 2
_cell_length_a 9.1873(8)
_cell_length_b 11.3280(11)
_cell_length_c 13.6859(11)
_cell_measurement_reflns_used 2693
_cell_measurement_temperature 100.0
_cell_measurement_theta_max 63.28
_cell_measurement_theta_min 3.50
_cell_volume 1311.2(2)
_computing_cell_refinement 'SAINT V8.40B (?, 2016)'
_computing_data_collection 'SAINT V8.40B (?, 2016)'
_computing_data_reduction 'SAINT V8.40B (?, 2016)'
_computing_molecular_graphics 'Olex2 (Dolomanov et al., 2009)'
_computing_publication_material 'Olex2 (Dolomanov et al., 2009)'
_computing_structure_refinement 'ShelXL (Sheldrick, 2015)'
_computing_structure_solution 'olex2.solve (Bourhis et al., 2015)'
_diffrn_ambient_temperature 100.0
_diffrn_detector_type 'CCD area detector'
_diffrn_measured_fraction_theta_full 0.962
_diffrn_measured_fraction_theta_max 0.962
_diffrn_measurement_device 'three-circle diffractometer'
_diffrn_measurement_device_type 'Bruker APEX-II CCD'
_diffrn_measurement_method '\f and \w scans'
_diffrn_radiation_type CuK\a
_diffrn_radiation_wavelength 1.54178
_diffrn_reflns_av_unetI/netI 0.0792
_diffrn_reflns_Laue_measured_fraction_full 0.962
_diffrn_reflns_Laue_measured_fraction_max 0.962
_diffrn_reflns_limit_h_max 10
_diffrn_reflns_limit_h_min -10
_diffrn_reflns_limit_k_max 13
_diffrn_reflns_limit_k_min -12
_diffrn_reflns_limit_l_max 15
_diffrn_reflns_limit_l_min 0
_diffrn_reflns_number 4238
_diffrn_reflns_point_group_measured_fraction_full 0.962
_diffrn_reflns_point_group_measured_fraction_max 0.962
_diffrn_reflns_theta_full 64.300
_diffrn_reflns_theta_max 64.300
_diffrn_reflns_theta_min 3.505
_diffrn_standards_number 0
_exptl_absorpt_coefficient_mu 7.706
_exptl_absorpt_correction_T_max 0.7524
_exptl_absorpt_correction_T_min 0.3909
_exptl_absorpt_correction_type multi-scan
_exptl_absorpt_process_details
;
 TWINABS-2012/1 (Bruker,2012) was used for absorption correction.

Final HKLF 4 output contains 32339 reflections, Rint = 0.1083
 (12207 with I > 3sig(I), Rint = 0.0770)
;
_exptl_crystal_colour yellow
_exptl_crystal_colour_primary yellow
_exptl_crystal_density_diffrn 1.528
_exptl_crystal_description plate
_exptl_crystal_F_000 612
_exptl_crystal_size_max 0.16
_exptl_crystal_size_mid 0.08
_exptl_crystal_size_min 0.02
_refine_diff_density_max 1.212
_refine_diff_density_min -1.129
_refine_diff_density_rms 0.206
_refine_ls_extinction_coef 0.0033(7)
_refine_ls_extinction_expression Fc^*^=kFc[1+0.001xFc^2^\l^3^/sin(2\q)]^-1/4^
_refine_ls_extinction_method 'SHELXL-2018/3 (Sheldrick 2018)'
_refine_ls_goodness_of_fit_ref 1.077
_refine_ls_hydrogen_treatment mixed
_refine_ls_matrix_type full
_refine_ls_number_parameters 307
_refine_ls_number_reflns 4238
_refine_ls_number_restraints 1
_refine_ls_restrained_S_all 1.077
_refine_ls_R_factor_all 0.1157
_refine_ls_R_factor_gt 0.0900
_refine_ls_shift/su_max 0.000
_refine_ls_shift/su_mean 0.000
_refine_ls_structure_factor_coef Fsqd
_refine_ls_weighting_details 'w=1/[\s^2^(Fo^2^)+(0.1167P)^2^+13.5469P] where P=(Fo^2^+2Fc^2^)/3'
_refine_ls_weighting_scheme calc
_refine_ls_wR_factor_gt 0.2217
_refine_ls_wR_factor_ref 0.2492
_reflns_Friedel_coverage 0.000
_reflns_number_gt 3331
_reflns_number_total 4238
_reflns_threshold_expression 'I > 2\s(I)'
_cod_data_source_file d4dt02142h2.cif
_cod_data_source_block 3
_cod_depositor_comments 'Adding full bibliography for 7717098--7717101.cif.'
_cod_database_code 7717100
_shelx_shelxl_version_number 2018/3
_shelx_space_group_comment
;
The symmetry employed for this shelxl refinement is uniquely defined
by the following loop, which should always be used as a source of
symmetry information in preference to the above space-group names.
They are only intended as comments.
;
_shelx_estimated_absorpt_t_max 0.861
_shelx_estimated_absorpt_t_min 0.372
_olex2_refinement_description
;
1. Twinned data refinement
 Scales: 0.551(3)
 0.449(3)
2. Fixed Uiso
 At 1.2 times of:
  All C(H) groups, All C(H,H) groups
 At 1.5 times of:
  All C(H,H,H) groups
3. Restrained distances
 H1-O1
 1 with sigma of 0.05
4.a Ternary CH refined with riding coordinates:
 C1(H1A)
4.b Aromatic/amide H refined with riding coordinates:
 C3(H3), C4(H4), C8(H8), C9(H9), C10(H10), C11(H11), C12(H12), C14(H14),
 C15(H15), C16(H16), C17(H17), C18(H18)
4.c Idealised Me refined as rotating group:
 C6(H6A,H6B,H6C), C19(H19A,H19B,H19C), C20(H20A,H20B,H20C), C21(H21A,H21B,H21C)
;
_olex2_submission_special_instructions 'No special instructions were received'

loop_
_space_group_symop_operation_xyz
'x, y, z'
'-x, -y, -z'

loop_
_atom_site_label
_atom_site_type_symbol
_atom_site_fract_x
_atom_site_fract_y
_atom_site_fract_z
_atom_site_U_iso_or_equiv
_atom_site_adp_type
_atom_site_occupancy
_atom_site_site_symmetry_order
_atom_site_calc_flag
_atom_site_refinement_flags_posn
_atom_site_refinement_flags_adp
_atom_site_refinement_flags_occupancy
_atom_site_disorder_assembly
_atom_site_disorder_group
Br1 Br 0.61751(16) 0.42791(14) 0.88829(11) 0.0375(4) Uani 1 1 d . . . . .
Mn1 Mn 0.5337(2) 0.4183(2) 0.72901(15) 0.0320(5) Uani 1 1 d . . . . .
P1 P 0.2989(4) 0.3875(3) 0.8482(2) 0.0317(8) Uani 1 1 d . . . . .
P2 P 0.4356(4) 0.6111(3) 0.7314(2) 0.0329(8) Uani 1 1 d . . . . .
Si1 Si 0.1015(4) 0.1927(4) 0.7977(3) 0.0404(9) Uani 1 1 d . . . . .
O1 O 0.2795(12) 0.2998(9) 0.9669(7) 0.042(2) Uani 1 1 d D . . . .
O2 O 0.8347(11) 0.5106(10) 0.5774(8) 0.043(2) Uani 1 1 d . . . . .
O3 O 0.6348(13) 0.1617(11) 0.7780(9) 0.053(3) Uani 1 1 d . . . . .
O4 O 0.4101(11) 0.3770(9) 0.5639(7) 0.041(2) Uani 1 1 d . . . . .
C1 C 0.2756(15) 0.5495(13) 0.8535(10) 0.035(3) Uani 1 1 d . . . . .
H1A H 0.306523 0.557249 0.915972 0.042 Uiso 1 1 calc R . . . .
C2 C 0.1216(15) 0.6014(12) 0.8587(10) 0.036(3) Uani 1 1 d . . . . .
C3 C 0.0100(14) 0.5475(12) 0.8397(10) 0.033(3) Uani 1 1 d . . . . .
H3 H -0.082819 0.588573 0.842551 0.039 Uiso 1 1 calc R . . . .
C4 C 0.0212(15) 0.4285(15) 0.8146(9) 0.041(3) Uani 1 1 d . . . . .
H4 H -0.061456 0.405373 0.793978 0.049 Uiso 1 1 calc R . . . .
C5 C 0.1370(15) 0.3463(13) 0.8173(10) 0.035(3) Uani 1 1 d . . . . .
C6 C 0.1020(18) 0.7223(13) 0.8862(12) 0.045(4) Uani 1 1 d . . . . .
H6A H 0.169697 0.785814 0.829555 0.068 Uiso 1 1 calc GR . . . .
H6B H 0.127044 0.712828 0.953035 0.068 Uiso 1 1 calc GR . . . .
H6C H -0.003308 0.746531 0.893795 0.068 Uiso 1 1 calc GR . . . .
C7 C 0.5541(14) 0.7204(12) 0.7528(10) 0.032(3) Uani 1 1 d . . . . .
C8 C 0.5043(14) 0.7802(12) 0.8334(10) 0.032(3) Uani 1 1 d . . . . .
H8 H 0.404581 0.762134 0.879650 0.039 Uiso 1 1 calc R . . . .
H1 H 0.228(15) 0.222(8) 0.969(11) 0.039 Uiso 1 1 d DR . . . .
C9 C 0.5949(19) 0.8629(14) 0.8465(11) 0.045(4) Uani 1 1 d . . . . .
H9 H 0.560725 0.902188 0.901140 0.055 Uiso 1 1 calc R . . . .
C10 C 0.7421(19) 0.8880(13) 0.7755(13) 0.049(4) Uani 1 1 d . . . . .
H10 H 0.807140 0.945316 0.783511 0.059 Uiso 1 1 calc R . . . .
C11 C 0.7957(18) 0.8326(13) 0.6944(11) 0.042(3) Uani 1 1 d . . . . .
H11 H 0.895349 0.850314 0.647976 0.051 Uiso 1 1 calc R . . . .
C12 C 0.6958(17) 0.7490(14) 0.6844(12) 0.044(3) Uani 1 1 d . . . . .
H12 H 0.727756 0.711446 0.628501 0.053 Uiso 1 1 calc R . . . .
C13 C 0.3467(14) 0.7084(13) 0.6347(10) 0.033(3) Uani 1 1 d . . . . .
C14 C 0.2473(15) 0.6564(13) 0.5957(11) 0.037(3) Uani 1 1 d . . . . .
H14 H 0.229347 0.569634 0.619530 0.044 Uiso 1 1 calc R . . . .
C15 C 0.1766(19) 0.7231(15) 0.5267(11) 0.049(4) Uani 1 1 d . . . . .
H15 H 0.110212 0.684050 0.502159 0.059 Uiso 1 1 calc R . . . .
C16 C 0.2006(18) 0.8487(14) 0.4913(12) 0.047(4) Uani 1 1 d . . . . .
H16 H 0.148307 0.896795 0.443684 0.056 Uiso 1 1 calc R . . . .
C17 C 0.300(2) 0.9051(15) 0.5244(13) 0.055(4) Uani 1 1 d . . . . .
H17 H 0.316006 0.992065 0.499596 0.066 Uiso 1 1 calc R . . . .
C18 C 0.3764(18) 0.8342(12) 0.5948(11) 0.041(3) Uani 1 1 d . . . . .
H18 H 0.448868 0.872396 0.615001 0.049 Uiso 1 1 calc R . . . .
C19 C 0.2643(18) 0.0941(14) 0.8026(14) 0.051(4) Uani 1 1 d . . . . .
H19A H 0.236530 0.011106 0.803638 0.076 Uiso 1 1 calc GR . . . .
H19B H 0.294336 0.089906 0.866832 0.076 Uiso 1 1 calc GR . . . .
H19C H 0.349219 0.128495 0.740003 0.076 Uiso 1 1 calc GR . . . .
C20 C -0.0713(18) 0.1202(17) 0.9060(12) 0.054(4) Uani 1 1 d . . . . .
H20A H -0.155820 0.175632 0.902950 0.081 Uiso 1 1 calc GR . . . .
H20B H -0.050522 0.104979 0.974916 0.081 Uiso 1 1 calc GR . . . .
H20C H -0.097948 0.041923 0.896821 0.081 Uiso 1 1 calc GR . . . .
C21 C 0.060(2) 0.2170(16) 0.6668(11) 0.053(4) Uani 1 1 d . . . . .
H21A H -0.019485 0.277279 0.660694 0.079 Uiso 1 1 calc GR . . . .
H21B H 0.024790 0.138694 0.662205 0.079 Uiso 1 1 calc GR . . . .
H21C H 0.151882 0.247671 0.609074 0.079 Uiso 1 1 calc GR . . . .
C22 C 0.7184(17) 0.4762(13) 0.6342(11) 0.038(3) Uani 1 1 d . . . . .
C23 C 0.5941(15) 0.2599(14) 0.7603(9) 0.036(3) Uani 1 1 d . . . . .
C24 C 0.4601(15) 0.3933(12) 0.6270(10) 0.036(3) Uani 1 1 d . . . . .

loop_
_atom_site_aniso_label
_atom_site_aniso_U_11
_atom_site_aniso_U_22
_atom_site_aniso_U_33
_atom_site_aniso_U_23
_atom_site_aniso_U_13
_atom_site_aniso_U_12
Br1 0.0343(7) 0.0534(9) 0.0259(7) -0.0112(6) -0.0101(5) 0.0028(6)
Mn1 0.0304(11) 0.0412(12) 0.0236(10) -0.0087(9) -0.0070(8) 0.0017(9)
P1 0.0294(16) 0.0397(18) 0.0254(16) -0.0081(14) -0.0078(13) 0.0030(13)
P2 0.0317(16) 0.0446(19) 0.0216(14) -0.0087(14) -0.0070(12) 0.0025(14)
Si1 0.037(2) 0.054(2) 0.0316(19) -0.0118(17) -0.0112(16) -0.0026(17)
O1 0.048(6) 0.047(6) 0.026(5) -0.003(4) -0.007(4) -0.003(5)
O2 0.032(5) 0.054(6) 0.037(5) -0.013(5) 0.003(4) 0.000(4)
O3 0.053(7) 0.054(7) 0.064(7) -0.022(6) -0.031(6) 0.007(5)
O4 0.050(6) 0.052(6) 0.021(4) -0.009(4) -0.014(4) 0.009(5)
C1 0.031(7) 0.054(8) 0.022(6) -0.017(6) -0.003(5) 0.001(6)
C2 0.038(7) 0.041(7) 0.031(7) -0.013(6) -0.011(6) 0.013(6)
C3 0.024(6) 0.040(8) 0.030(7) -0.009(5) -0.003(5) 0.007(5)
C4 0.036(7) 0.067(9) 0.019(6) -0.001(6) -0.016(5) 0.006(7)
C5 0.030(7) 0.043(8) 0.030(7) -0.007(6) -0.008(5) 0.002(6)
C6 0.053(9) 0.036(8) 0.041(8) -0.010(6) -0.008(7) 0.013(7)
C7 0.031(7) 0.035(7) 0.028(7) -0.004(5) -0.011(5) 0.000(5)
C8 0.028(6) 0.040(7) 0.024(6) -0.003(5) -0.004(5) -0.007(6)
C9 0.070(10) 0.046(8) 0.030(7) -0.015(6) -0.023(7) -0.013(7)
C10 0.057(9) 0.030(7) 0.061(10) 0.001(7) -0.030(8) -0.009(7)
C11 0.054(9) 0.038(8) 0.031(7) -0.002(6) -0.013(6) -0.008(6)
C12 0.050(9) 0.047(8) 0.040(8) -0.009(7) -0.021(7) 0.005(7)
C13 0.022(6) 0.053(8) 0.021(6) -0.014(6) 0.000(5) -0.004(5)
C14 0.039(7) 0.034(7) 0.042(8) -0.019(6) -0.010(6) 0.013(6)
C15 0.069(11) 0.053(9) 0.030(7) -0.008(7) -0.027(7) -0.003(8)
C16 0.051(9) 0.050(9) 0.046(9) -0.016(7) -0.025(7) 0.017(7)
C17 0.070(11) 0.042(9) 0.049(9) 0.008(7) -0.028(8) -0.015(8)
C18 0.063(9) 0.031(7) 0.031(7) 0.007(6) -0.031(7) -0.008(6)
C19 0.053(9) 0.045(9) 0.068(11) -0.025(8) -0.033(8) 0.016(7)
C20 0.048(9) 0.074(11) 0.039(9) -0.015(8) -0.011(7) -0.002(8)
C21 0.067(10) 0.068(10) 0.030(8) -0.015(7) -0.023(7) -0.009(8)
C22 0.041(8) 0.038(7) 0.033(7) -0.005(6) -0.013(6) 0.002(6)
C23 0.034(7) 0.047(9) 0.019(6) 0.002(6) -0.006(5) -0.003(6)
C24 0.039(7) 0.027(7) 0.030(7) -0.004(5) 0.007(6) -0.002(5)

loop_
_atom_type_symbol
_atom_type_description
_atom_type_scat_dispersion_real
_atom_type_scat_dispersion_imag
_atom_type_scat_source
C C 0.0181 0.0091 'International Tables Vol C Tables 4.2.6.8 and 6.1.1.4'
H H 0.0000 0.0000 'International Tables Vol C Tables 4.2.6.8 and 6.1.1.4'
Br Br -0.6763 1.2805 'International Tables Vol C Tables 4.2.6.8 and 6.1.1.4'
Mn Mn -0.5299 2.8052 'International Tables Vol C Tables 4.2.6.8 and 6.1.1.4'
O O 0.0492 0.0322 'International Tables Vol C Tables 4.2.6.8 and 6.1.1.4'
P P 0.2955 0.4335 'International Tables Vol C Tables 4.2.6.8 and 6.1.1.4'
Si Si 0.2541 0.3302 'International Tables Vol C Tables 4.2.6.8 and 6.1.1.4'

loop_
_geom_angle_atom_site_label_1
_geom_angle_atom_site_label_2
_geom_angle_atom_site_label_3
_geom_angle
_geom_angle_site_symmetry_1
_geom_angle_site_symmetry_3
_geom_angle_publ_flag
P1 Mn1 Br1 82.94(10) . . ?
P1 Mn1 P2 72.28(13) . . ?
P2 Mn1 Br1 85.19(11) . . ?
C22 Mn1 Br1 93.7(4) . . ?
C22 Mn1 P1 168.2(5) . . ?
C22 Mn1 P2 96.2(4) . . ?
C23 Mn1 Br1 84.6(4) . . ?
C23 Mn1 P1 98.1(4) . . ?
C23 Mn1 P2 166.8(4) . . ?
C23 Mn1 C22 92.8(6) . . ?
C24 Mn1 Br1 172.5(4) . . ?
C24 Mn1 P1 92.0(4) . . ?
C24 Mn1 P2 98.7(4) . . ?
C24 Mn1 C22 92.3(6) . . ?
C24 Mn1 C23 90.6(6) . . ?
O1 P1 Mn1 119.3(4) . . ?
O1 P1 C1 108.5(6) . . ?
O1 P1 C5 102.9(6) . . ?
C1 P1 Mn1 96.4(4) . . ?
C5 P1 Mn1 122.2(5) . . ?
C5 P1 C1 106.2(6) . . ?
C1 P2 Mn1 94.4(5) . . ?
C7 P2 Mn1 116.9(4) . . ?
C7 P2 C1 110.2(6) . . ?
C7 P2 C13 103.0(6) . . ?
C13 P2 Mn1 125.9(4) . . ?
C13 P2 C1 104.9(6) . . ?
C19 Si1 C5 111.6(7) . . ?
C19 Si1 C20 111.1(8) . . ?
C19 Si1 C21 109.4(8) . . ?
C20 Si1 C5 106.3(7) . . ?
C20 Si1 C21 108.4(8) . . ?
C21 Si1 C5 109.9(7) . . ?
P1 O1 H1 105(8) . . ?
P1 C1 P2 93.8(6) . . ?
P1 C1 H1A 108.4 . . ?
P2 C1 H1A 108.4 . . ?
C2 C1 P1 117.5(10) . . ?
C2 C1 P2 119.3(10) . . ?
C2 C1 H1A 108.4 . . ?
C1 C2 C6 114.4(12) . . ?
C3 C2 C1 123.7(12) . . ?
C3 C2 C6 121.9(12) . . ?
C2 C3 H3 117.8 . . ?
C2 C3 C4 124.4(12) . . ?
C4 C3 H3 117.8 . . ?
C3 C4 H4 115.9 . . ?
C5 C4 C3 128.1(13) . . ?
C5 C4 H4 115.9 . . ?
P1 C5 Si1 125.1(8) . . ?
C4 C5 P1 118.2(11) . . ?
C4 C5 Si1 116.5(11) . . ?
C2 C6 H6A 109.5 . . ?
C2 C6 H6B 109.5 . . ?
C2 C6 H6C 109.5 . . ?
H6A C6 H6B 109.5 . . ?
H6A C6 H6C 109.5 . . ?
H6B C6 H6C 109.5 . . ?
C8 C7 P2 123.3(10) . . ?
C12 C7 P2 117.7(11) . . ?
C12 C7 C8 119.0(12) . . ?
C7 C8 H8 119.0 . . ?
C9 C8 C7 121.9(12) . . ?
C9 C8 H8 119.0 . . ?
C8 C9 H9 121.4 . . ?
C8 C9 C10 117.3(14) . . ?
C10 C9 H9 121.4 . . ?
C9 C10 H10 118.5 . . ?
C11 C10 C9 123.0(14) . . ?
C11 C10 H10 118.5 . . ?
C10 C11 H11 121.6 . . ?
C10 C11 C12 116.9(15) . . ?
C12 C11 H11 121.6 . . ?
C7 C12 C11 121.9(14) . . ?
C7 C12 H12 119.1 . . ?
C11 C12 H12 119.1 . . ?
C14 C13 P2 120.4(11) . . ?
C18 C13 P2 122.4(10) . . ?
C18 C13 C14 117.2(13) . . ?
C13 C14 H14 118.5 . . ?
C15 C14 C13 123.0(14) . . ?
C15 C14 H14 118.5 . . ?
C14 C15 H15 120.2 . . ?
C14 C15 C16 119.5(15) . . ?
C16 C15 H15 120.2 . . ?
C15 C16 H16 119.8 . . ?
C15 C16 C17 120.4(14) . . ?
C17 C16 H16 119.8 . . ?
C16 C17 H17 120.1 . . ?
C16 C17 C18 119.8(14) . . ?
C18 C17 H17 120.1 . . ?
C13 C18 C17 119.9(13) . . ?
C13 C18 H18 120.1 . . ?
C17 C18 H18 120.1 . . ?
Si1 C19 H19A 109.5 . . ?
Si1 C19 H19B 109.5 . . ?
Si1 C19 H19C 109.5 . . ?
H19A C19 H19B 109.5 . . ?
H19A C19 H19C 109.5 . . ?
H19B C19 H19C 109.5 . . ?
Si1 C20 H20A 109.5 . . ?
Si1 C20 H20B 109.5 . . ?
Si1 C20 H20C 109.5 . . ?
H20A C20 H20B 109.5 . . ?
H20A C20 H20C 109.5 . . ?
H20B C20 H20C 109.5 . . ?
Si1 C21 H21A 109.5 . . ?
Si1 C21 H21B 109.5 . . ?
Si1 C21 H21C 109.5 . . ?
H21A C21 H21B 109.5 . . ?
H21A C21 H21C 109.5 . . ?
H21B C21 H21C 109.5 . . ?
O2 C22 Mn1 178.2(13) . . ?
O3 C23 Mn1 178.5(13) . . ?
O4 C24 Mn1 178.4(11) . . ?

loop_
_geom_bond_atom_site_label_1
_geom_bond_atom_site_label_2
_geom_bond_distance
_geom_bond_site_symmetry_2
_geom_bond_publ_flag
Br1 Mn1 2.536(2) . ?
Mn1 P1 2.286(4) . ?
Mn1 P2 2.331(4) . ?
Mn1 C22 1.840(15) . ?
Mn1 C23 1.823(15) . ?
Mn1 C24 1.804(15) . ?
P1 O1 1.612(9) . ?
P1 C1 1.857(14) . ?
P1 C5 1.769(14) . ?
P2 C1 1.872(13) . ?
P2 C7 1.817(13) . ?
P2 C13 1.824(14) . ?
Si1 C5 1.890(15) . ?
Si1 C19 1.832(15) . ?
Si1 C20 1.873(16) . ?
Si1 C21 1.879(14) . ?
O1 H1 1.00(5) . ?
O2 C22 1.141(17) . ?
O3 C23 1.139(18) . ?
O4 C24 1.144(17) . ?
C1 H1A 1.0000 . ?
C1 C2 1.499(18) . ?
C2 C3 1.336(19) . ?
C2 C6 1.511(19) . ?
C3 H3 0.9500 . ?
C3 C4 1.48(2) . ?
C4 H4 0.9500 . ?
C4 C5 1.384(19) . ?
C6 H6A 0.9800 . ?
C6 H6B 0.9800 . ?
C6 H6C 0.9800 . ?
C7 C8 1.415(18) . ?
C7 C12 1.37(2) . ?
C8 H8 0.9500 . ?
C8 C9 1.359(19) . ?
C9 H9 0.9500 . ?
C9 C10 1.41(2) . ?
C10 H10 0.9500 . ?
C10 C11 1.39(2) . ?
C11 H11 0.9500 . ?
C11 C12 1.41(2) . ?
C12 H12 0.9500 . ?
C13 C14 1.401(19) . ?
C13 C18 1.383(19) . ?
C14 H14 0.9500 . ?
C14 C15 1.33(2) . ?
C15 H15 0.9500 . ?
C15 C16 1.37(2) . ?
C16 H16 0.9500 . ?
C16 C17 1.37(2) . ?
C17 H17 0.9500 . ?
C17 C18 1.40(2) . ?
C18 H18 0.9500 . ?
C19 H19A 0.9800 . ?
C19 H19B 0.9800 . ?
C19 H19C 0.9800 . ?
C20 H20A 0.9800 . ?
C20 H20B 0.9800 . ?
C20 H20C 0.9800 . ?
C21 H21A 0.9800 . ?
C21 H21B 0.9800 . ?
C21 H21C 0.9800 . ?

loop_
_geom_torsion_atom_site_label_1
_geom_torsion_atom_site_label_2
_geom_torsion_atom_site_label_3
_geom_torsion_atom_site_label_4
_geom_torsion
_geom_torsion_site_symmetry_1
_geom_torsion_site_symmetry_2
_geom_torsion_site_symmetry_3
_geom_torsion_site_symmetry_4
_geom_torsion_publ_flag
Mn1 P1 C1 P2 14.6(5) . . . . ?
Mn1 P1 C1 C2 140.6(9) . . . . ?
Mn1 P1 C5 Si1 69.5(9) . . . . ?
Mn1 P1 C5 C4 -115.5(10) . . . . ?
Mn1 P2 C1 P1 -14.3(5) . . . . ?
Mn1 P2 C1 C2 -138.9(10) . . . . ?
Mn1 P2 C7 C8 -126.1(10) . . . . ?
Mn1 P2 C7 C12 56.6(11) . . . . ?
Mn1 P2 C13 C14 41.0(12) . . . . ?
Mn1 P2 C13 C18 -137.2(11) . . . . ?
P1 C1 C2 C3 -13.2(17) . . . . ?
P1 C1 C2 C6 167.6(10) . . . . ?
P2 C1 C2 C3 99.0(14) . . . . ?
P2 C1 C2 C6 -80.2(13) . . . . ?
P2 C7 C8 C9 -179.1(11) . . . . ?
P2 C7 C12 C11 180.0(11) . . . . ?
P2 C13 C14 C15 178.6(12) . . . . ?
P2 C13 C18 C17 -177.1(13) . . . . ?
O1 P1 C1 P2 138.4(5) . . . . ?
O1 P1 C1 C2 -95.6(10) . . . . ?
O1 P1 C5 Si1 -68.0(9) . . . . ?
O1 P1 C5 C4 107.0(11) . . . . ?
C1 P1 C5 Si1 178.1(8) . . . . ?
C1 P1 C5 C4 -6.9(12) . . . . ?
C1 P2 C7 C8 -19.9(13) . . . . ?
C1 P2 C7 C12 162.8(10) . . . . ?
C1 P2 C13 C14 -66.0(11) . . . . ?
C1 P2 C13 C18 115.8(12) . . . . ?
C1 C2 C3 C4 2(2) . . . . ?
C2 C3 C4 C5 8(2) . . . . ?
C3 C4 C5 P1 -3.3(19) . . . . ?
C3 C4 C5 Si1 172.1(11) . . . . ?
C5 P1 C1 P2 -111.5(6) . . . . ?
C5 P1 C1 C2 14.4(11) . . . . ?
C6 C2 C3 C4 -178.7(12) . . . . ?
C7 P2 C1 P1 -135.1(6) . . . . ?
C7 P2 C1 C2 100.3(11) . . . . ?
C7 P2 C13 C14 178.7(10) . . . . ?
C7 P2 C13 C18 0.5(13) . . . . ?
C7 C8 C9 C10 0(2) . . . . ?
C8 C7 C12 C11 3(2) . . . . ?
C8 C9 C10 C11 0(2) . . . . ?
C9 C10 C11 C12 1(2) . . . . ?
C10 C11 C12 C7 -2(2) . . . . ?
C12 C7 C8 C9 -2(2) . . . . ?
C13 P2 C1 P1 114.7(6) . . . . ?
C13 P2 C1 C2 -9.9(12) . . . . ?
C13 P2 C7 C8 91.6(11) . . . . ?
C13 P2 C7 C12 -85.7(11) . . . . ?
C13 C14 C15 C16 0(2) . . . . ?
C14 C13 C18 C17 5(2) . . . . ?
C14 C15 C16 C17 2(3) . . . . ?
C15 C16 C17 C18 0(3) . . . . ?
C16 C17 C18 C13 -3(3) . . . . ?
C18 C13 C14 C15 -3(2) . . . . ?
C19 Si1 C5 P1 -5.2(12) . . . . ?
C19 Si1 C5 C4 179.7(10) . . . . ?
C20 Si1 C5 P1 116.1(9) . . . . ?
C20 Si1 C5 C4 -59.0(12) . . . . ?
C21 Si1 C5 P1 -126.8(9) . . . . ?
C21 Si1 C5 C4 58.2(12) . . . . ?

loop_
_twin_individual_id
_twin_individual_mass_fraction_refined
1 0.551(3)
2 0.449(3)
